data_4506063
loop_
_publ_author_name
'Wang, Wen-Hua'
'Tian, Han-Rui'
'Zhou, Zhi-Chao'
'Feng, Yun-Long'
'Cheng, Jian-Wen'

_publ_section_title
;
 Two Unusual Chiral Lanthanide--Sulfate Frameworks with Helical Tubes and
 Channels Constructed from Interweaving Two Double-Helical Chains
;
_journal_issue 5
_journal_name_full 'Crystal Growth &amp; Design'
_journal_page_first 2567
_journal_paper_doi 10.1021/cg3001703
_journal_volume 12
_journal_year 2012
_chemical_formula_sum 'Er4 H10 O23 S4'
_chemical_formula_weight 1175.36
_chemical_name_systematic
; 
 ? 
;
_space_group_IT_number 19
_symmetry_cell_setting orthorhombic
_symmetry_space_group_name_Hall 'P 2ac 2ab'
_symmetry_space_group_name_H-M 'P 21 21 21'
_atom_sites_solution_hydrogens geom
_atom_sites_solution_primary direct
_atom_sites_solution_secondary difmap
_audit_creation_method SHELXL-97
_cell_angle_alpha 90.00
_cell_angle_beta 90.00
_cell_angle_gamma 90.00
_cell_formula_units_Z 4
_cell_length_a 10.23400(10)
_cell_length_b 10.7014(2)
_cell_length_c 16.5476(3)
_cell_measurement_reflns_used 9936
_cell_measurement_temperature 296(2)
_cell_measurement_theta_max 25.50
_cell_measurement_theta_min 2.27
_cell_volume 1812.26(5)
_computing_cell_refinement 'SAINT (Bruker, 2006)'
_computing_data_collection 'APEXII (Bruker, 2006)'
_computing_data_reduction SAINT
_computing_molecular_graphics 'DIAMOND (Brandenburg, 1999)'
_computing_publication_material 'SHELXTL (Sheldrick, 2008)'
_computing_structure_refinement 'SHELXL-97 (Sheldrick, 1997)'
_computing_structure_solution 'SHELXS-97 (Sheldrick, 1990)'
_diffrn_ambient_temperature 296(2)
_diffrn_measured_fraction_theta_full 0.998
_diffrn_measured_fraction_theta_max 0.998
_diffrn_measurement_device_type 'Bruker APEX-II area-detector diffractometer'
_diffrn_measurement_method 'phi and omega scans'
_diffrn_radiation_monochromator graphite
_diffrn_radiation_source 'fine-focus sealed tube'
_diffrn_radiation_type MoK\a
_diffrn_radiation_wavelength 0.71073
_diffrn_reflns_av_R_equivalents 0.0382
_diffrn_reflns_av_sigmaI/netI 0.0355
_diffrn_reflns_limit_h_max 12
_diffrn_reflns_limit_h_min -12
_diffrn_reflns_limit_k_max 11
_diffrn_reflns_limit_k_min -12
_diffrn_reflns_limit_l_max 16
_diffrn_reflns_limit_l_min -20
_diffrn_reflns_number 13613
_diffrn_reflns_theta_full 25.50
_diffrn_reflns_theta_max 25.50
_diffrn_reflns_theta_min 2.27
_diffrn_standards_decay_% none
_diffrn_standards_interval_count none
_diffrn_standards_interval_time none
_diffrn_standards_number none
_exptl_absorpt_coefficient_mu 18.912
_exptl_absorpt_correction_T_max 0.1771
_exptl_absorpt_correction_T_min 0.0579
_exptl_absorpt_correction_type empirical
_exptl_absorpt_process_details 'SADABS (Sheldrick, 1996)'
_exptl_crystal_colour pink
_exptl_crystal_density_diffrn 4.308
_exptl_crystal_density_method 'not measured'
_exptl_crystal_description Prism
_exptl_crystal_F_000 2120
_exptl_crystal_size_max 0.35
_exptl_crystal_size_mid 0.18
_exptl_crystal_size_min 0.14
_refine_diff_density_max 3.493
_refine_diff_density_min -1.547
_refine_diff_density_rms 0.324
_refine_ls_abs_structure_details 'Flack H D (1983), Acta Cryst. A39, 876-881'
_refine_ls_abs_structure_Flack 0.001(15)
_refine_ls_extinction_coef 0.003826(18)
_refine_ls_extinction_expression Fc^*^=kFc[1+0.001xFc^2^\l^3^/sin(2\q)]^-1/4^
_refine_ls_extinction_method SHELXL
_refine_ls_goodness_of_fit_ref 1.240
_refine_ls_hydrogen_treatment mixed
_refine_ls_matrix_type full
_refine_ls_number_parameters 281
_refine_ls_number_reflns 3347
_refine_ls_number_restraints 6
_refine_ls_restrained_S_all 1.258
_refine_ls_R_factor_all 0.0279
_refine_ls_R_factor_gt 0.0275
_refine_ls_shift/su_max 3.036
_refine_ls_shift/su_mean 0.107
_refine_ls_structure_factor_coef Fsqd
_refine_ls_weighting_details 'calc w=1/[\s^2^(Fo^2^)+(0.0269P)^2^+4.0600P] where P=(Fo^2^+2Fc^2^)/3'
_refine_ls_weighting_scheme calc
_refine_ls_wR_factor_gt 0.0615
_refine_ls_wR_factor_ref 0.0616
_reflns_number_gt 3304
_reflns_number_total 3347
_reflns_threshold_expression >2sigma(I)
_cod_data_source_file cg3001703_si_002.cif
_cod_data_source_block 2
_cod_original_sg_symbol_H-M P2(1)2(1)2(1)
_cod_original_formula_sum 'H10 Er4 O23 S4'
_cod_database_code 4506063

loop_
_symmetry_equiv_pos_as_xyz
'x, y, z'
'-x+1/2, -y, z+1/2'
'-x, y+1/2, -z+1/2'
'x+1/2, -y+1/2, -z'

loop_
_atom_site_label
_atom_site_type_symbol
_atom_site_fract_x
_atom_site_fract_y
_atom_site_fract_z
_atom_site_U_iso_or_equiv
_atom_site_adp_type
_atom_site_occupancy
_atom_site_symmetry_multiplicity
_atom_site_calc_flag
_atom_site_refinement_flags
Er1 Er 0.443431(10) 0.018390(12) 0.194670(7) 0.00557(3) Uani 1 1 d .
Er2 Er 0.072131(10) -0.019500(12) 0.212161(7) 0.00579(3) Uani 1 1 d .
Er3 Er 0.219169(10) 0.159980(11) 0.043250(8) 0.00671(3) Uani 1 1 d .
Er4 Er 0.256929(10) -0.193201(11) 0.051630(8) 0.00591(3) Uani 1 1 d .
S1 S 0.45312(6) 0.21508(7) 0.37273(4) 0.00847(18) Uani 1 1 d .
S2 S 0.04538(6) 0.21530(7) 0.36915(4) 0.00843(18) Uani 1 1 d .
S3 S -0.07421(6) 0.25395(6) 0.12414(4) 0.00690(18) Uani 1 1 d .
S4 S -0.02636(6) 0.16714(7) -0.11621(4) 0.00842(18) Uani 1 1 d .
OW1 O 0.66501(19) 0.0660(3) 0.20599(17) 0.0401(8) Uani 1 1 d .
O1 O 0.40839(17) 0.15564(19) 0.29840(11) 0.0140(6) Uani 1 1 d .
OW2 O -0.13549(18) -0.0190(2) 0.29631(13) 0.0207(6) Uani 1 1 d .
O2 O 0.44356(18) 0.35147(19) 0.36484(12) 0.0151(6) Uani 1 1 d .
O3 O 0.36909(18) 0.17577(19) 0.44004(12) 0.0169(6) Uani 1 1 d .
OW3 O 0.2321(2) -0.4108(2) -0.00101(13) 0.0255(7) Uani 1 1 d .
O4 O 0.58975(17) 0.17986(19) 0.38876(11) 0.0136(2) Uani 1 1 d U
O5 O 0.09755(18) 0.1153(2) 0.31913(12) 0.0185(6) Uani 1 1 d .
O6 O -0.09868(17) 0.2044(2) 0.36994(12) 0.0165(6) Uani 1 1 d .
O7 O 0.09064(17) 0.2051(2) 0.45170(12) 0.0167(5) Uani 1 1 d .
O8 O 0.08104(19) 0.3360(2) 0.33531(14) 0.0246(7) Uani 1 1 d .
O9 O -0.07002(18) 0.1275(2) 0.15695(13) 0.0212(6) Uani 1 1 d .
O10 O 0.05177(17) 0.28753(19) 0.08700(12) 0.0171(6) Uani 1 1 d .
O11 O -0.17798(18) 0.2591(2) 0.06422(13) 0.0269(7) Uani 1 1 d .
O12 O -0.1037(2) 0.3407(2) 0.18841(13) 0.0289(7) Uani 1 1 d .
O13 O 0.05882(18) 0.11642(18) -0.05276(12) 0.0165(6) Uani 1 1 d .
O14 O 0.0010(2) 0.3011(2) -0.12428(13) 0.0259(7) Uani 1 1 d .
O15 O -0.0037(2) 0.1020(2) -0.19302(12) 0.0208(6) Uani 1 1 d .
O16 O -0.16545(18) 0.1553(2) -0.09201(13) 0.0221(7) Uani 1 1 d .
O17 O 0.23751(16) 0.12218(17) 0.17759(11) 0.0080(5) Uani 1 1 d .
O18 O 0.27425(16) -0.11961(17) 0.18953(11) 0.0088(5) Uani 1 1 d .
O19 O 0.36662(15) 0.00004(17) 0.05252(11) 0.0105(5) Uani 1 1 d .
O20 O 0.11310(15) -0.02745(18) 0.07492(11) 0.0071(5) Uani 1 1 d .

loop_
_atom_site_aniso_label
_atom_site_aniso_U_11
_atom_site_aniso_U_22
_atom_site_aniso_U_33
_atom_site_aniso_U_23
_atom_site_aniso_U_13
_atom_site_aniso_U_12
Er1 0.01012(5) 0.00315(6) 0.00344(6) 0.00016(5) -0.00050(4) -0.00053(5)
Er2 0.01121(5) 0.00314(6) 0.00300(6) 0.00088(5) 0.00068(5) -0.00013(5)
Er3 0.01287(4) 0.00416(6) 0.00310(6) 0.00154(6) 0.00132(5) 0.00127(5)
Er4 0.01182(5) 0.00369(6) 0.00221(6) -0.00055(6) 0.00011(5) -0.00022(5)
S1 0.0146(3) 0.0074(3) 0.0033(3) -0.0013(3) 0.0013(3) -0.0030(3)
S2 0.0144(3) 0.0071(3) 0.0038(3) -0.0004(3) -0.0011(3) 0.0044(3)
S3 0.0130(3) 0.0052(3) 0.0025(3) -0.0003(3) -0.0008(3) 0.0012(3)
S4 0.0177(3) 0.0054(4) 0.0022(3) -0.0009(3) -0.0019(3) 0.0051(3)
OW1 0.0168(9) 0.0389(16) 0.0646(18) 0.0067(15) -0.0074(12) -0.0074(11)
O1 0.0186(9) 0.0166(11) 0.0066(10) -0.0065(9) -0.0055(8) -0.0037(9)
OW2 0.0250(10) 0.0166(12) 0.0205(12) -0.0032(11) 0.0024(9) -0.0016(10)
O2 0.0256(9) 0.0071(10) 0.0126(11) -0.0010(9) 0.0056(9) -0.0056(9)
O3 0.0249(9) 0.0151(12) 0.0108(11) 0.0016(10) 0.0069(9) -0.0060(9)
OW3 0.0405(12) 0.0160(12) 0.0201(13) -0.0057(11) -0.0056(10) 0.0003(11)
O4 0.0168(4) 0.0159(4) 0.0082(4) -0.0023(3) -0.0003(3) -0.0074(3)
O5 0.0183(9) 0.0206(12) 0.0167(11) -0.0126(10) 0.0042(9) 0.0033(9)
O6 0.0187(9) 0.0175(11) 0.0132(11) -0.0063(10) -0.0005(8) 0.0030(9)
O7 0.0217(8) 0.0263(11) 0.0021(9) 0.0002(11) -0.0027(9) 0.0028(9)
O8 0.0237(10) 0.0149(12) 0.0353(13) 0.0169(11) 0.0077(10) 0.0038(10)
O9 0.0194(9) 0.0180(12) 0.0263(13) 0.0116(11) 0.0047(9) 0.0012(9)
O10 0.0193(9) 0.0071(10) 0.0250(12) -0.0031(10) 0.0091(9) 0.0039(9)
O11 0.0262(10) 0.0339(14) 0.0205(13) 0.0061(11) -0.0140(9) -0.0024(10)
O12 0.0342(11) 0.0301(14) 0.0224(12) -0.0238(11) 0.0155(10) -0.0104(11)
O13 0.0287(9) 0.0123(11) 0.0085(10) 0.0025(10) -0.0042(10) 0.0064(9)
O14 0.0472(12) 0.0124(12) 0.0181(12) -0.0023(11) -0.0206(10) -0.0018(11)
O15 0.0393(11) 0.0135(12) 0.0095(11) -0.0020(10) 0.0037(10) 0.0051(10)
O16 0.0211(9) 0.0229(13) 0.0223(13) 0.0021(11) 0.0019(9) 0.0027(10)
O17 0.0116(8) 0.0030(10) 0.0095(10) -0.0037(9) 0.0005(8) -0.0023(8)
O18 0.0101(8) 0.0034(10) 0.0128(11) 0.0057(9) 0.0014(8) -0.0002(8)
O19 0.0110(7) 0.0097(10) 0.0106(10) -0.0017(10) 0.0031(8) 0.0017(7)
O20 0.0098(7) 0.0051(10) 0.0064(9) 0.0014(8) -0.0045(7) 0.0036(8)

loop_
_atom_type_symbol
_atom_type_description
_atom_type_scat_dispersion_real
_atom_type_scat_dispersion_imag
_atom_type_scat_source
O O 0.0106 0.0060 'International Tables Vol C Tables 4.2.6.8 and 6.1.1.4'
H H 0.0000 0.0000 'International Tables Vol C Tables 4.2.6.8 and 6.1.1.4'
S S 0.1246 0.1234 'International Tables Vol C Tables 4.2.6.8 and 6.1.1.4'
Er Er -0.2586 4.9576 'International Tables Vol C Tables 4.2.6.8 and 6.1.1.4'

loop_
_geom_angle_atom_site_label_1
_geom_angle_atom_site_label_2
_geom_angle_atom_site_label_3
_geom_angle
_geom_angle_site_symmetry_1
_geom_angle_site_symmetry_3
O18 Er1 O1 108.98(7) . .
O18 Er1 O14 135.29(7) . 4
O1 Er1 O14 83.25(7) . 4
O18 Er1 OW1 152.13(8) . .
O1 Er1 OW1 87.25(8) . .
O14 Er1 OW1 67.27(8) 4 .
O18 Er1 O15 82.73(7) . 2
O1 Er1 O15 78.41(7) . 2
O14 Er1 O15 141.71(7) 4 2
OW1 Er1 O15 78.47(8) . 2
O18 Er1 O2 82.26(6) . 3_645
O1 Er1 O2 151.84(7) . 3_645
O14 Er1 O2 107.27(7) 4 3_645
OW1 Er1 O2 73.76(8) . 3_645
O15 Er1 O2 77.55(7) 2 3_645
O18 Er1 O17 68.16(6) . .
O1 Er1 O17 69.72(6) . .
O14 Er1 O17 77.25(7) 4 .
OW1 Er1 O17 139.71(8) . .
O15 Er1 O17 125.39(7) 2 .
O2 Er1 O17 137.44(6) 3_645 .
O18 Er1 O19 70.93(6) . .
O1 Er1 O19 135.29(6) . .
O14 Er1 O19 70.90(7) 4 .
OW1 Er1 O19 113.61(8) . .
O15 Er1 O19 142.14(7) 2 .
O2 Er1 O19 72.46(6) 3_645 .
O17 Er1 O19 69.37(6) . .
O18 Er1 Er3 76.70(5) . .
O1 Er1 Er3 98.46(5) . .
O14 Er1 Er3 58.79(5) 4 .
OW1 Er1 Er3 124.41(7) . .
O15 Er1 Er3 156.96(5) 2 .
O2 Er1 Er3 109.37(5) 3_645 .
O17 Er1 Er3 35.92(4) . .
O19 Er1 Er3 36.91(4) . .
O18 Er1 Er4 37.49(5) . .
O1 Er1 Er4 140.63(4) . .
O14 Er1 Er4 108.07(5) 4 .
OW1 Er1 Er4 132.08(7) . .
O15 Er1 Er4 107.42(5) 2 .
O2 Er1 Er4 62.04(5) 3_645 .
O17 Er1 Er4 76.16(4) . .
O19 Er1 Er4 37.20(4) . .
Er3 Er1 Er4 60.803(3) . .
O18 Er1 Er2 34.95(4) . .
O1 Er1 Er2 81.71(4) . .
O14 Er1 Er2 112.08(5) 4 .
OW1 Er1 Er2 168.91(7) . .
O15 Er1 Er2 98.23(5) 2 .
O2 Er1 Er2 116.12(5) 3_645 .
O17 Er1 Er2 35.60(4) . .
O19 Er1 Er2 75.51(4) . .
Er3 Er1 Er2 58.822(3) . .
Er4 Er1 Er2 58.988(3) . .
O12 Er2 O5 80.65(8) 3_545 .
O12 Er2 O20 131.99(7) 3_545 .
O5 Er2 O20 139.42(7) . .
O12 Er2 O9 145.74(7) 3_545 .
O5 Er2 O9 87.08(7) . .
O20 Er2 O9 75.68(7) . .
O12 Er2 O8 84.38(8) 3_545 3_545
O5 Er2 O8 138.58(7) . 3_545
O20 Er2 O8 76.53(7) . 3_545
O9 Er2 O8 84.02(7) . 3_545
O12 Er2 O17 120.38(7) 3_545 .
O5 Er2 O17 72.55(7) . .
O20 Er2 O17 69.69(6) . .
O9 Er2 O17 85.32(7) . .
O8 Er2 O17 146.12(7) 3_545 .
O12 Er2 O18 71.82(7) 3_545 .
O5 Er2 O18 107.94(6) . .
O20 Er2 O18 70.62(6) . .
O9 Er2 O18 142.37(7) . .
O8 Er2 O18 103.55(7) 3_545 .
O17 Er2 O18 67.78(6) . .
O12 Er2 OW2 73.74(7) 3_545 .
O5 Er2 OW2 70.81(7) . .
O20 Er2 OW2 133.67(6) . .
O9 Er2 OW2 72.02(7) . .
O8 Er2 OW2 67.95(7) 3_545 .
O17 Er2 OW2 137.45(7) . .
O18 Er2 OW2 145.20(7) . .
O12 Er2 Er3 146.93(5) 3_545 .
O5 Er2 Er3 102.09(5) . .
O20 Er2 Er3 37.36(5) . .
O9 Er2 Er3 66.94(5) . .
O8 Er2 Er3 111.17(5) 3_545 .
O17 Er2 Er3 35.73(5) . .
O18 Er2 Er3 76.11(4) . .
OW2 Er2 Er3 138.69(5) . .
O12 Er2 Er4 96.67(6) 3_545 .
O5 Er2 Er4 143.03(5) . .
O20 Er2 Er4 36.38(4) . .
O9 Er2 Er4 111.81(5) . .
O8 Er2 Er4 76.85(5) 3_545 .
O17 Er2 Er4 77.51(5) . .
O18 Er2 Er4 38.84(4) . .
OW2 Er2 Er4 144.12(5) . .
Er3 Er2 Er4 61.240(3) . .
O12 Er2 Er1 89.05(5) 3_545 .
O5 Er2 Er1 83.08(5) . .
O20 Er2 Er1 75.51(4) . .
O9 Er2 Er1 121.22(5) . .
O8 Er2 Er1 135.19(5) 3_545 .
O17 Er2 Er1 36.58(4) . .
O18 Er2 Er1 33.57(4) . .
OW2 Er2 Er1 150.52(5) . .
Er3 Er2 Er1 59.083(3) . .
Er4 Er2 Er1 59.958(3) . .
O11 Er3 O17 143.92(7) 4 .
O11 Er3 O19 91.87(7) 4 .
O17 Er3 O19 75.29(6) . .
O11 Er3 O10 111.66(8) 4 .
O17 Er3 O10 81.91(7) . .
O19 Er3 O10 155.75(7) . .
O11 Er3 O13 82.36(7) 4 .
O17 Er3 O13 133.69(6) . .
O19 Er3 O13 111.13(7) . .
O10 Er3 O13 79.02(7) . .
O11 Er3 O20 136.64(7) 4 .
O17 Er3 O20 70.48(6) . .
O19 Er3 O20 69.49(6) . .
O10 Er3 O20 95.30(6) . .
O13 Er3 O20 69.80(6) . .
O11 Er3 O16 73.85(8) 4 4
O17 Er3 O16 77.30(7) . 4
O19 Er3 O16 105.36(6) . 4
O10 Er3 O16 77.07(7) . 4
O13 Er3 O16 136.72(7) . 4
O20 Er3 O16 147.66(7) . 4
O11 Er3 Er2 171.32(6) 4 .
O17 Er3 Er2 37.12(4) . .
O19 Er3 Er2 80.19(4) . .
O10 Er3 Er2 76.63(5) . .
O13 Er3 Er2 97.14(5) . .
O20 Er3 Er2 36.82(4) . .
O16 Er3 Er2 111.50(5) 4 .
O11 Er3 Er1 113.71(5) 4 .
O17 Er3 Er1 38.37(4) . .
O19 Er3 Er1 40.80(5) . .
O10 Er3 Er1 119.19(5) . .
O13 Er3 Er1 144.27(5) . .
O20 Er3 Er1 77.66(4) . .
O16 Er3 Er1 78.97(5) 4 .
Er2 Er3 Er1 62.096(3) . .
O11 Er3 Er4 111.44(6) 4 .
O17 Er3 Er4 77.20(5) . .
O19 Er3 Er4 35.55(4) . .
O10 Er3 Er4 130.71(5) . .
O13 Er3 Er4 84.12(5) . .
O20 Er3 Er4 35.60(4) . .
O16 Er3 Er4 138.09(5) 4 .
Er2 Er3 Er4 59.940(3) . .
Er1 Er3 Er4 60.518(3) . .
O3 Er4 O7 78.59(7) 2_554 2_554
O3 Er4 O4 142.11(7) 2_554 3_645
O7 Er4 O4 79.09(7) 2_554 3_645
O3 Er4 O20 73.30(7) 2_554 .
O7 Er4 O20 126.43(7) 2_554 .
O4 Er4 O20 143.90(6) 3_645 .
O3 Er4 O6 95.54(7) 2_554 3_545
O7 Er4 O6 148.02(7) 2_554 3_545
O4 Er4 O6 87.58(7) 3_645 3_545
O20 Er4 O6 80.13(7) . 3_545
O3 Er4 O19 101.82(7) 2_554 .
O7 Er4 O19 74.15(7) 2_554 .
O4 Er4 O19 101.02(6) 3_645 .
O20 Er4 O19 68.43(6) . .
O6 Er4 O19 137.40(7) 3_545 .
O3 Er4 O18 141.74(6) 2_554 .
O7 Er4 O18 130.75(6) 2_554 .
O4 Er4 O18 74.79(6) 3_645 .
O20 Er4 O18 69.13(6) . .
O6 Er4 O18 71.41(6) 3_545 .
O19 Er4 O18 70.93(6) . .
O3 Er4 OW3 74.58(7) 2_554 .
O7 Er4 OW3 76.36(7) 2_554 .
O4 Er4 OW3 70.62(7) 3_645 .
O20 Er4 OW3 134.48(6) . .
O6 Er4 OW3 71.79(7) 3_545 .
O19 Er4 OW3 150.40(7) . .
O18 Er4 OW3 129.73(7) . .
O3 Er4 Er2 104.47(5) 2_554 .
O7 Er4 Er2 152.49(5) 2_554 .
O4 Er4 Er2 109.45(5) 3_645 .
O20 Er4 Er2 35.91(4) . .
O6 Er4 Er2 59.48(5) 3_545 .
O19 Er4 Er2 78.51(4) . .
O18 Er4 Er2 37.68(4) . .
OW3 Er4 Er2 131.06(5) . .
O3 Er4 Er1 138.43(5) 2_554 .
O7 Er4 Er1 98.16(5) 2_554 .
O4 Er4 Er1 75.01(5) 3_645 .
O20 Er4 Er1 76.16(4) . .
O6 Er4 Er1 106.32(5) 3_545 .
O19 Er4 Er1 39.74(5) . .
O18 Er4 Er1 34.94(4) . .
OW3 Er4 Er1 145.62(5) . .
Er2 Er4 Er1 61.055(3) . .
O3 Er4 Er3 80.22(5) 2_554 .
O7 Er4 Er3 95.68(5) 2_554 .
O4 Er4 Er3 132.28(5) 3_645 .
O20 Er4 Er3 35.65(4) . .
O6 Er4 Er3 114.47(5) 3_545 .
O19 Er4 Er3 34.41(4) . .
O18 Er4 Er3 73.64(4) . .
OW3 Er4 Er3 154.59(5) . .
Er2 Er4 Er3 58.819(3) . .
Er1 Er4 Er3 58.679(3) . .
O1 S1 O2 109.73(12) . .
O1 S1 O3 109.32(11) . .
O2 S1 O3 108.24(12) . .
O1 S1 O4 109.78(11) . .
O2 S1 O4 109.50(11) . .
O3 S1 O4 110.26(11) . .
O7 S2 O5 111.38(12) . .
O7 S2 O8 110.49(13) . .
O5 S2 O8 110.03(13) . .
O7 S2 O6 107.75(11) . .
O5 S2 O6 108.23(12) . .
O8 S2 O6 108.88(12) . .
O12 S3 O11 109.01(13) . .
O12 S3 O9 109.19(13) . .
O11 S3 O9 108.07(13) . .
O12 S3 O10 109.46(13) . .
O11 S3 O10 110.22(12) . .
O9 S3 O10 110.85(12) . .
O14 S4 O15 110.82(13) . .
O14 S4 O13 108.25(12) . .
O15 S4 O13 110.47(12) . .
O14 S4 O16 106.92(13) . .
O15 S4 O16 110.13(13) . .
O13 S4 O16 110.17(12) . .
S1 O1 Er1 149.74(12) . .
S1 O2 Er1 139.60(12) . 3_655
S1 O3 Er4 158.45(13) . 2
S1 O4 Er4 125.06(12) . 3_655
S2 O5 Er2 149.16(12) . .
S2 O6 Er4 130.99(12) . 3
S2 O7 Er4 155.43(11) . 2
S2 O8 Er2 123.27(11) . 3
S3 O9 Er2 142.26(12) . .
S3 O10 Er3 129.54(12) . .
S3 O11 Er3 154.02(14) . 4_455
S3 O12 Er2 159.66(14) . 3
S4 O13 Er3 146.22(12) . .
S4 O14 Er1 143.82(13) . 4_455
S4 O15 Er1 171.50(13) . 2_554
S4 O16 Er3 118.95(12) . 4_455
Er3 O17 Er2 107.16(7) . .
Er3 O17 Er1 105.71(7) . .
Er2 O17 Er1 107.83(7) . .
Er1 O18 Er2 111.48(8) . .
Er1 O18 Er4 107.57(7) . .
Er2 O18 Er4 103.49(7) . .
Er3 O19 Er4 110.03(6) . .
Er3 O19 Er1 102.29(7) . .
Er4 O19 Er1 103.06(7) . .
Er2 O20 Er4 107.71(7) . .
Er2 O20 Er3 105.82(7) . .
Er4 O20 Er3 108.75(6) . .

loop_
_geom_bond_atom_site_label_1
_geom_bond_atom_site_label_2
_geom_bond_distance
_geom_bond_site_symmetry_2
Er1 O18 2.2773(17) .
Er1 O1 2.287(2) .
Er1 O14 2.331(2) 4
Er1 OW1 2.332(2) .
Er1 O15 2.344(2) 2
Er1 O2 2.345(2) 3_645
Er1 O17 2.3989(17) .
Er1 O19 2.4879(18) .
Er1 Er3 3.72043(17) .
Er1 Er4 3.79113(17) .
Er1 Er2 3.83240(16) .
Er2 O12 2.247(2) 3_545
Er2 O5 2.298(2) .
Er2 O20 2.3110(17) .
Er2 O9 2.329(2) .
Er2 O8 2.338(2) 3_545
Er2 O17 2.3432(18) .
Er2 O18 2.3593(17) .
Er2 OW2 2.5404(19) .
Er2 Er3 3.71023(18) .
Er2 Er4 3.75346(18) .
Er3 O11 2.241(2) 4
Er3 O17 2.2673(19) .
Er3 O19 2.2870(17) .
Er3 O10 2.3070(19) .
Er3 O13 2.3311(19) .
Er3 O20 2.3401(18) .
Er3 O16 2.440(2) 4
Er3 Er4 3.80177(18) .
Er4 O3 2.260(2) 2_554
Er4 O7 2.2770(18) 2_554
Er4 O4 2.2979(19) 3_645
Er4 O20 2.3369(18) .
Er4 O6 2.3470(19) 3_545
Er4 O19 2.3530(18) .
Er4 O18 2.4205(19) .
Er4 OW3 2.499(2) .
S1 O1 1.458(2) .
S1 O2 1.469(2) .
S1 O3 1.469(2) .
S1 O4 1.4723(19) .
S2 O7 1.446(2) .
S2 O5 1.455(2) .
S2 O8 1.455(2) .
S2 O6 1.4790(19) .
S3 O12 1.444(2) .
S3 O11 1.454(2) .
S3 O9 1.459(2) .
S3 O10 1.4728(19) .
S4 O14 1.467(2) .
S4 O15 1.468(2) .
S4 O13 1.469(2) .
S4 O16 1.484(2) .
O2 Er1 2.345(2) 3_655
O3 Er4 2.260(2) 2
O4 Er4 2.2979(19) 3_655
O6 Er4 2.3470(19) 3
O7 Er4 2.2770(18) 2
O8 Er2 2.338(2) 3
O11 Er3 2.241(2) 4_455
O12 Er2 2.247(2) 3
O14 Er1 2.331(2) 4_455
O15 Er1 2.344(2) 2_554
O16 Er3 2.440(2) 4_455
